data_4112911
loop_
_publ_author_name
'Kenneth Hanson'
'Nathalie Calin'
'Daniel Bugaris'
'Michael Scancella'
'Slavi C. Sevov'

_publ_section_title
;
 Reversible Repositioning of Zinc Atoms within Single Crystals of a Zinc
 Polycarboxylate with an Open-Framework Structure
;
_journal_name_full 'Journal of the American Chemical Society'
_journal_page_first 10502
_journal_page_last 10503
_journal_paper_doi 10.1021/ja0474190
_journal_volume 126
_journal_year 2004
_chemical_formula_sum 'C8 H4 Co2 O10'
_chemical_formula_weight 377.97
_chemical_name_systematic
; 
Co2[C4H4O(COO)4](H2O)
;
_space_group_IT_number 205
_symmetry_cell_setting cubic
_symmetry_space_group_name_Hall '-P 2ac 2ab 3'
_symmetry_space_group_name_H-M 'P a -3'
_atom_sites_solution_hydrogens geom
_atom_sites_solution_primary direct
_atom_sites_solution_secondary difmap
_audit_creation_method SHELXL-97
_cell_angle_alpha 90.00
_cell_angle_beta 90.00
_cell_angle_gamma 90.00
_cell_formula_units_Z 24
_cell_length_a 20.2730(10)
_cell_length_b 20.2730(10)
_cell_length_c 20.2730(10)
_cell_measurement_temperature 293(2)
_cell_volume 8332.1(7)
_computing_cell_refinement CAD4_(Enraf-Nonius,_1977
_computing_data_collection CAD4_(Enraf-Nonius,_1977
_computing_data_reduction SDS_Package_(Enraf-Nonius,_1985
_computing_molecular_graphics 'SHELXTL (Siemens, 1994)'
_computing_publication_material 'SHELXTL (Siemens, 1994)'
_computing_structure_refinement 'SHELXL-97 (Sheldrick, 1997)'
_computing_structure_solution 'SHELXS-97 (Sheldrick, 1990)'
_diffrn_ambient_temperature 293(2)
_diffrn_measured_fraction_theta_full 1.000
_diffrn_measured_fraction_theta_max 1.000
_diffrn_measurement_device_type Enraf_Nonius_CAD4
_diffrn_measurement_method omega-2theta
_diffrn_radiation_monochromator graphite
_diffrn_radiation_source 'fine-focus sealed tube'
_diffrn_radiation_type MoK\a
_diffrn_radiation_wavelength 0.71073
_diffrn_reflns_av_R_equivalents 0.1441
_diffrn_reflns_av_sigmaI/netI 0.1978
_diffrn_reflns_limit_h_max 23
_diffrn_reflns_limit_h_min -16
_diffrn_reflns_limit_k_max 13
_diffrn_reflns_limit_k_min -24
_diffrn_reflns_limit_l_max 16
_diffrn_reflns_limit_l_min -24
_diffrn_reflns_number 5131
_diffrn_reflns_theta_full 24.88
_diffrn_reflns_theta_max 24.88
_diffrn_reflns_theta_min 2.01
_exptl_absorpt_coefficient_mu 2.431
_exptl_absorpt_correction_type none
_exptl_crystal_colour blue-purple
_exptl_crystal_density_diffrn 1.808
_exptl_crystal_description cuboctahedron
_exptl_crystal_F_000 4464
_exptl_crystal_size_max 0.22
_exptl_crystal_size_mid 0.18
_exptl_crystal_size_min 0.16
_refine_diff_density_max 1.313
_refine_diff_density_min -0.673
_refine_diff_density_rms 0.162
_refine_ls_extinction_method none
_refine_ls_goodness_of_fit_ref 0.938
_refine_ls_hydrogen_treatment mixed
_refine_ls_matrix_type full
_refine_ls_number_parameters 181
_refine_ls_number_reflns 2414
_refine_ls_number_restraints 0
_refine_ls_restrained_S_all 0.938
_refine_ls_R_factor_all 0.2030
_refine_ls_R_factor_gt 0.0821
_refine_ls_shift/su_max 0.001
_refine_ls_shift/su_mean 0.000
_refine_ls_structure_factor_coef Fsqd
_refine_ls_weighting_details 'calc w=1/[\s^2^(Fo^2^)+(0.0986P)^2^+0.0000P] where P=(Fo^2^+2Fc^2^)/3'
_refine_ls_weighting_scheme calc
_refine_ls_wR_factor_gt 0.1852
_refine_ls_wR_factor_ref 0.2211
_reflns_number_gt 1064
_reflns_number_total 2414
_reflns_threshold_expression >2sigma(I)
_cod_data_source_file ja0474190si20040503_090234_5.cif
_cod_data_source_block compound_1_heated_200_C/vacuum
_cod_database_code 4112911

loop_
_symmetry_equiv_pos_as_xyz
'x, y, z'
'-x+1/2, -y, z+1/2'
'-x, y+1/2, -z+1/2'
'x+1/2, -y+1/2, -z'
'z, x, y'
'z+1/2, -x+1/2, -y'
'-z+1/2, -x, y+1/2'
'-z, x+1/2, -y+1/2'
'y, z, x'
'-y, z+1/2, -x+1/2'
'y+1/2, -z+1/2, -x'
'-y+1/2, -z, x+1/2'
'-x, -y, -z'
'x-1/2, y, -z-1/2'
'x, -y-1/2, z-1/2'
'-x-1/2, y-1/2, z'
'-z, -x, -y'
'-z-1/2, x-1/2, y'
'z-1/2, x, -y-1/2'
'z, -x-1/2, y-1/2'
'-y, -z, -x'
'y, -z-1/2, x-1/2'
'-y-1/2, z-1/2, x'
'y-1/2, z, -x-1/2'

loop_
_atom_site_label
_atom_site_type_symbol
_atom_site_fract_x
_atom_site_fract_y
_atom_site_fract_z
_atom_site_U_iso_or_equiv
_atom_site_adp_type
_atom_site_occupancy
_atom_site_symmetry_multiplicity
_atom_site_calc_flag
_atom_site_refinement_flags
Co1 Co 0.15901(9) 0.39695(9) 0.14260(9) 0.0311(5) Uani 1 1 d .
Co2 Co 0.06230(9) 0.27128(10) 0.49351(9) 0.0357(6) Uani 1 1 d .
O1 O 0.1250(4) 0.3310(4) 0.2179(4) 0.027(2) Uani 1 1 d .
C1 C 0.0884(7) 0.3674(6) 0.2674(6) 0.031(3) Uani 1 1 d .
H1 H 0.1186 0.3797 0.3030 0.037 Uiso 1 1 calc R
C10 C 0.0589(7) 0.4303(7) 0.2379(8) 0.041(4) Uani 1 1 d .
O11 O 0.0770(5) 0.4482(5) 0.1819(5) 0.041(3) Uani 1 1 d .
O12 O 0.0197(5) 0.4610(5) 0.2750(5) 0.051(3) Uani 1 1 d .
C2 C 0.0378(6) 0.3174(6) 0.2944(6) 0.024(3) Uani 1 1 d .
H2 H -0.0017 0.3403 0.3103 0.028 Uiso 1 1 calc R
C20 C 0.0704(6) 0.2792(6) 0.3506(7) 0.029(3) Uani 1 1 d .
O21 O 0.0668(6) 0.3069(5) 0.4056(5) 0.057(3) Uani 1 1 d .
O22 O 0.0992(4) 0.2274(5) 0.3374(4) 0.038(2) Uani 1 1 d .
C3 C 0.0211(6) 0.2755(6) 0.2320(6) 0.034(3) Uani 1 1 d .
H3 H -0.0121 0.2996 0.2065 0.041 Uiso 1 1 calc R
C30 C -0.0065(6) 0.2089(6) 0.2473(7) 0.031(3) Uani 1 1 d .
O31 O -0.0537(5) 0.2102(4) 0.2868(5) 0.039(2) Uani 1 1 d .
O32 O 0.0147(5) 0.1585(4) 0.2194(4) 0.034(2) Uani 1 1 d .
C4 C 0.0858(6) 0.2760(6) 0.1920(6) 0.027(3) Uani 1 1 d .
H4 H 0.1096 0.2346 0.1995 0.033 Uiso 1 1 calc R
C40 C 0.0728(7) 0.2843(7) 0.1184(7) 0.039(4) Uani 1 1 d .
O41 O 0.0462(5) 0.2394(5) 0.0896(4) 0.042(3) Uani 1 1 d .
O42 O 0.0905(4) 0.3399(5) 0.0918(4) 0.040(2) Uani 1 1 d .
OW1 O 0.1686(5) 0.4677(4) 0.0655(4) 0.040(2) Uani 1 1 d .

loop_
_atom_site_aniso_label
_atom_site_aniso_U_11
_atom_site_aniso_U_22
_atom_site_aniso_U_33
_atom_site_aniso_U_23
_atom_site_aniso_U_13
_atom_site_aniso_U_12
Co1 0.0331(11) 0.0301(11) 0.0302(11) -0.0025(9) 0.0038(9) -0.0038(9)
Co2 0.0284(11) 0.0549(14) 0.0237(11) -0.0025(10) -0.0052(9) 0.0062(10)
O1 0.025(5) 0.030(5) 0.026(5) -0.010(4) 0.005(4) -0.005(4)
C1 0.043(8) 0.031(8) 0.018(7) 0.005(6) 0.001(6) 0.000(6)
C10 0.032(8) 0.028(8) 0.063(11) 0.001(8) 0.003(8) -0.004(7)
O11 0.046(6) 0.032(6) 0.045(7) 0.003(5) 0.015(5) 0.008(5)
O12 0.055(7) 0.038(6) 0.061(7) 0.013(5) 0.017(6) 0.016(5)
C2 0.021(7) 0.026(7) 0.025(7) -0.003(6) 0.005(6) -0.002(6)
C20 0.029(8) 0.029(8) 0.030(8) 0.006(7) -0.009(6) -0.012(7)
O21 0.095(9) 0.049(7) 0.027(6) -0.011(5) -0.019(6) 0.010(6)
O22 0.042(6) 0.035(6) 0.037(6) -0.003(5) -0.004(5) 0.017(5)
C3 0.035(8) 0.036(8) 0.032(8) 0.013(7) -0.006(7) -0.002(7)
C30 0.022(7) 0.037(8) 0.033(8) -0.008(7) 0.001(7) -0.010(6)
O31 0.042(6) 0.026(5) 0.048(7) 0.005(5) 0.005(5) -0.011(5)
O32 0.052(6) 0.026(5) 0.023(5) -0.003(4) 0.011(4) -0.006(5)
C4 0.041(8) 0.028(7) 0.013(6) -0.002(6) -0.001(6) -0.001(6)
C40 0.041(9) 0.028(8) 0.047(10) -0.010(7) -0.002(8) 0.000(7)
O41 0.058(7) 0.047(7) 0.021(5) -0.007(5) 0.009(5) -0.020(5)
O42 0.039(6) 0.043(6) 0.036(6) 0.002(5) -0.004(5) -0.006(5)
OW1 0.055(7) 0.024(5) 0.039(6) 0.001(5) -0.004(5) 0.002(5)

loop_
_atom_type_symbol
_atom_type_description
_atom_type_scat_dispersion_real
_atom_type_scat_dispersion_imag
_atom_type_scat_source
C C 0.0033 0.0016 'International Tables Vol C Tables 4.2.6.8 and 6.1.1.4'
H H 0.0000 0.0000 'International Tables Vol C Tables 4.2.6.8 and 6.1.1.4'
O O 0.0106 0.0060 'International Tables Vol C Tables 4.2.6.8 and 6.1.1.4'
Co Co 0.3494 0.9721 'International Tables Vol C Tables 4.2.6.8 and 6.1.1.4'

loop_
_geom_angle_atom_site_label_1
_geom_angle_atom_site_label_2
_geom_angle_atom_site_label_3
_geom_angle
_geom_angle_site_symmetry_1
_geom_angle_site_symmetry_3
O31 Co1 O22 102.5(4) 18_665 9
O31 Co1 O42 166.8(4) 18_665 .
O22 Co1 O42 84.9(4) 9 .
O31 Co1 O11 85.9(4) 18_665 .
O22 Co1 O11 171.0(4) 9 .
O42 Co1 O11 86.3(4) . .
O31 Co1 OW1 96.6(4) 18_665 .
O22 Co1 OW1 91.2(4) 9 .
O42 Co1 OW1 94.1(4) . .
O11 Co1 OW1 91.0(4) . .
O31 Co1 O1 90.0(3) 18_665 .
O22 Co1 O1 99.0(3) 9 .
O42 Co1 O1 77.9(3) . .
O11 Co1 O1 77.6(3) . .
OW1 Co1 O1 166.4(3) . .
O21 Co2 O41 163.0(4) . 15_566
O21 Co2 O32 96.7(4) . 22_566
O41 Co2 O32 87.7(4) 15_566 22_566
O21 Co2 O12 85.0(5) . 24_556
O41 Co2 O12 88.2(4) 15_566 24_556
O32 Co2 O12 171.0(4) 22_566 24_556
O21 Co2 OW1 97.9(4) . 5
O41 Co2 OW1 97.9(4) 15_566 5
O32 Co2 OW1 96.6(3) 22_566 5
O12 Co2 OW1 92.0(4) 24_556 5
C1 O1 C4 110.9(9) . .
C1 O1 Co1 109.8(7) . .
C4 O1 Co1 113.2(7) . .
O1 C1 C10 110.8(10) . .
O1 C1 C2 104.6(9) . .
C10 C1 C2 115.2(11) . .
O1 C1 H1 108.7 . .
C10 C1 H1 108.7 . .
C2 C1 H1 108.7 . .
O11 C10 O12 125.9(14) . .
O11 C10 C1 118.8(13) . .
O12 C10 C1 115.2(13) . .
C10 O11 Co1 115.6(9) . .
C10 O12 Co2 123.4(9) . 18_665
C20 C2 C1 108.1(10) . .
C20 C2 C3 115.0(10) . .
C1 C2 C3 102.4(10) . .
C20 C2 H2 110.4 . .
C1 C2 H2 110.4 . .
C3 C2 H2 110.4 . .
O22 C20 O21 127.3(13) . .
O22 C20 C2 118.3(12) . .
O21 C20 C2 114.3(12) . .
C20 O21 Co2 131.3(9) . .
C20 O22 Co1 130.9(9) . 5
C30 C3 C4 115.8(11) . .
C30 C3 C2 113.9(10) . .
C4 C3 C2 103.7(10) . .
C30 C3 H3 107.7 . .
C4 C3 H3 107.7 . .
C2 C3 H3 107.7 . .
O32 C30 O31 125.1(12) . .
O32 C30 C3 121.1(12) . .
O31 C30 C3 113.7(12) . .
C30 O31 Co1 135.5(9) . 24_556
C30 O32 Co2 132.9(8) . 19_556
O1 C4 C40 111.1(10) . .
O1 C4 C3 106.2(9) . .
C40 C4 C3 111.5(11) . .
O1 C4 H4 109.3 . .
C40 C4 H4 109.3 . .
C3 C4 H4 109.3 . .
O41 C40 O42 125.2(14) . .
O41 C40 C4 117.8(13) . .
O42 C40 C4 117.0(12) . .
C40 O41 Co2 118.9(9) . 15_565
C40 O42 Co1 117.5(9) . .
Co1 OW1 Co2 105.9(4) . 9

loop_
_geom_bond_atom_site_label_1
_geom_bond_atom_site_label_2
_geom_bond_distance
_geom_bond_site_symmetry_2
Co1 O31 2.021(9) 18_665
Co1 O22 2.038(9) 9
Co1 O42 2.080(9) .
Co1 O11 2.116(9) .
Co1 OW1 2.130(9) .
Co1 O1 2.144(9) .
Co2 O21 1.925(10) .
Co2 O41 1.988(9) 15_566
Co2 O32 2.007(8) 22_566
Co2 O12 2.072(9) 24_556
Co2 OW1 2.148(10) 5
O1 C1 1.449(14) .
O1 C4 1.465(13) .
C1 C10 1.530(18) .
C1 C2 1.542(16) .
C1 H1 0.9800 .
C10 O11 1.246(17) .
C10 O12 1.259(16) .
O12 Co2 2.072(9) 18_665
C2 C20 1.529(16) .
C2 C3 1.561(17) .
C2 H2 0.9800 .
C20 O22 1.232(15) .
C20 O21 1.250(15) .
O22 Co1 2.038(9) 5
C3 C30 1.495(16) .
C3 C4 1.542(17) .
C3 H3 0.9800 .
C30 O32 1.244(14) .
C30 O31 1.248(15) .
O31 Co1 2.021(9) 24_556
O32 Co2 2.007(8) 19_556
C4 C40 1.525(18) .
C4 H4 0.9800 .
C40 O41 1.208(15) .
C40 O42 1.299(16) .
O41 Co2 1.988(9) 15_565
OW1 Co2 2.148(10) 9
